data_7206619
loop_
_publ_author_name
'Fang, Shao-Ming'
'Hu, Min'
'Jia, Li-Ran'
'Wang, Cong'
'Zhang, Qiang'
'Ma, Song-Tao'
'Du, Miao'
'Liu, Chun-Sen'

_publ_section_title
;
 Highly-thermostable lanthanide--organic coordination frameworks with
 N-protonated 2,6-dihydroxypyridine-4-carboxylate exhibiting unusual 3-D
 mixed-connected network topology
;
_journal_issue 21
_journal_name_full CrystEngComm
_journal_page_first 6555
_journal_paper_doi 10.1039/c1ce05465a
_journal_volume 13
_journal_year 2011
_chemical_formula_sum 'C18 H9 La2 N3 O12'
_chemical_formula_weight 737.10
_chemical_name_systematic
;
?
;
_space_group_IT_number 13
_symmetry_cell_setting monoclinic
_symmetry_space_group_name_Hall '-P 2yc'
_symmetry_space_group_name_H-M 'P 1 2/c 1'
_atom_sites_solution_hydrogens geom
_atom_sites_solution_primary direct
_atom_sites_solution_secondary difmap
_audit_creation_method SHELXL-97
_cell_angle_alpha 90.00
_cell_angle_beta 108.808(8)
_cell_angle_gamma 90.00
_cell_formula_units_Z 2
_cell_length_a 6.6571(6)
_cell_length_b 7.6931(7)
_cell_length_c 19.610(2)
_cell_measurement_reflns_used 2374
_cell_measurement_temperature 294(2)
_cell_measurement_theta_max 26.3147
_cell_measurement_theta_min 3.0543
_cell_volume 950.68(16)
_computing_cell_refinement 'SAINT (Bruker, 2007)'
_computing_data_collection 'SMART (Bruker, 2007)'
_computing_data_reduction SAINT
_computing_molecular_graphics 'SHELXTL (Sheldrick, 2008)'
_computing_publication_material 'SHELXTL and PLATON (Spek, 2009)'
_computing_structure_refinement 'SHELXL97 (Sheldrick, 2008)'
_computing_structure_solution 'SHELXS97 (Sheldrick, 2008)'
_diffrn_ambient_temperature 294(2)
_diffrn_measured_fraction_theta_full 0.998
_diffrn_measured_fraction_theta_max 0.998
_diffrn_measurement_device_type 'Bruker SMART CCD area-detector'
_diffrn_measurement_method '\f and \w scans'
_diffrn_radiation_monochromator graphite
_diffrn_radiation_source 'fine-focus sealed tube'
_diffrn_radiation_type MoK\a
_diffrn_radiation_wavelength 0.71073
_diffrn_reflns_av_R_equivalents 0.0619
_diffrn_reflns_av_sigmaI/netI 0.0533
_diffrn_reflns_limit_h_max 7
_diffrn_reflns_limit_h_min -7
_diffrn_reflns_limit_k_max 9
_diffrn_reflns_limit_k_min -8
_diffrn_reflns_limit_l_max 23
_diffrn_reflns_limit_l_min -23
_diffrn_reflns_number 5693
_diffrn_reflns_theta_full 25.00
_diffrn_reflns_theta_max 25.00
_diffrn_reflns_theta_min 3.23
_diffrn_standards_number 0
_exptl_absorpt_coefficient_mu 4.515
_exptl_absorpt_correction_T_max 0.6365
_exptl_absorpt_correction_T_min 0.5320
_exptl_absorpt_correction_type multi-scan
_exptl_absorpt_process_details '(SADABS; Sheldrick, 1996)'
_exptl_crystal_colour 'dark yellow'
_exptl_crystal_density_diffrn 2.575
_exptl_crystal_density_meas ?
_exptl_crystal_density_method 'not measured'
_exptl_crystal_description block
_exptl_crystal_F_000 696
_exptl_crystal_size_max 0.16
_exptl_crystal_size_mid 0.14
_exptl_crystal_size_min 0.11
_refine_diff_density_max 3.912
_refine_diff_density_min -0.912
_refine_diff_density_rms 0.329
_refine_ls_extinction_method none
_refine_ls_goodness_of_fit_ref 1.045
_refine_ls_hydrogen_treatment constr
_refine_ls_matrix_type full
_refine_ls_number_parameters 160
_refine_ls_number_reflns 1666
_refine_ls_number_restraints 0
_refine_ls_restrained_S_all 1.045
_refine_ls_R_factor_all 0.0793
_refine_ls_R_factor_gt 0.0675
_refine_ls_shift/su_max 0.000
_refine_ls_shift/su_mean 0.000
_refine_ls_structure_factor_coef Fsqd
_refine_ls_weighting_details 'calc w=1/[\s^2^(Fo^2^)+(0.1711P)^2^+2.3803P] where P=(Fo^2^+2Fc^2^)/3'
_refine_ls_weighting_scheme calc
_refine_ls_wR_factor_gt 0.2079
_refine_ls_wR_factor_ref 0.2238
_reflns_number_gt 1345
_reflns_number_total 1666
_reflns_threshold_expression I>2\s(I)
_cod_data_source_file c1ce05465a.txt
_cod_data_source_block 1'
_cod_depositor_comments
;
The following automatic conversions were performed:

'_symmetry_cell_setting' value 'Monoclinic' changed to 'monoclinic'
according to /home/saulius/struct/CIF-dictionaries/cif_core.dic
dictionary named 'cif_core.dic' version 2.4.1 from 2010-06-29.

Automatic conversion script
Id: cif_fix_values 1715 2011-07-08 13:25:40Z adriana 

The following automatic conversions were performed:

'_exptl_crystal_density_meas' value 'none' was changed to '?' - the
value is perceived as not measured.

Automatic conversion script
Id: cif_fix_values 3008 2015-01-20 13:52:24Z robertas 
;
_cod_original_sg_symbol_H-M P2/c
_cod_database_code 7206619

loop_
_symmetry_equiv_pos_as_xyz
'x, y, z'
'-x, y, -z+1/2'
'-x, -y, -z'
'x, -y, z-1/2'

loop_
_atom_site_label
_atom_site_type_symbol
_atom_site_fract_x
_atom_site_fract_y
_atom_site_fract_z
_atom_site_U_iso_or_equiv
_atom_site_adp_type
_atom_site_occupancy
_atom_site_symmetry_multiplicity
_atom_site_calc_flag
_atom_site_refinement_flags
La1 La 0.83566(12) 0.40008(9) 0.89554(4) 0.0344(4) Uani 1 1 d .
O1 O 0.9190(15) 0.3602(12) 1.0288(5) 0.038(2) Uani 1 1 d .
O2 O 0.8033(16) -0.2822(12) 1.0727(6) 0.047(2) Uani 1 1 d .
O3 O 0.4954(16) -0.2761(12) 1.0932(5) 0.046(2) Uani 1 1 d .
O4 O 0.3970(16) 0.3591(12) 1.1330(6) 0.045(2) Uani 1 1 d .
O5 O 0.9446(15) 0.5173(12) 0.7973(5) 0.040(2) Uani 1 1 d .
O6 O 0.7837(17) 1.1534(13) 0.8187(6) 0.045(2) Uani 1 1 d .
N1 N 0.6577(18) 0.3433(13) 1.0816(6) 0.036(2) Uani 1 1 d .
H1A H 0.6574 0.4551 1.0809 0.043 Uiso 1 1 d R
N2 N 1.0000 1.141(2) 0.7500 0.046(4) Uani 1 2 d S
H2B H 1.0000 1.2529 0.7500 0.055 Uiso 1 2 d SR
C1 C 0.796(2) 0.2601(16) 1.0538(7) 0.037(3) Uani 1 1 d .
C2 C 0.797(2) 0.0830(17) 1.0564(8) 0.040(3) Uani 1 1 d .
H2A H 0.8914 0.0204 1.0398 0.048 Uiso 1 1 calc R
C3 C 0.657(2) -0.0040(17) 1.0836(7) 0.036(3) Uani 1 1 d .
C4 C 0.648(2) -0.2003(17) 1.0831(8) 0.035(3) Uani 1 1 d .
C5 C 0.515(3) 0.0821(17) 1.1101(8) 0.039(3) Uani 1 1 d .
H5A H 0.4205 0.0210 1.1271 0.046 Uiso 1 1 calc R
C6 C 0.519(2) 0.2635(16) 1.1106(7) 0.036(3) Uani 1 1 d .
C7 C 1.0000 0.597(2) 0.7500 0.040(5) Uani 1 2 d S
C8 C 1.0000 0.791(3) 0.7500 0.036(4) Uani 1 2 d S
C9 C 0.876(2) 0.8794(17) 0.7835(8) 0.038(3) Uani 1 1 d .
H9A H 0.7896 0.8181 0.8042 0.046 Uiso 1 1 calc R
C10 C 0.881(3) 1.056(2) 0.7857(8) 0.045(4) Uani 1 1 d .

loop_
_atom_site_aniso_label
_atom_site_aniso_U_11
_atom_site_aniso_U_22
_atom_site_aniso_U_33
_atom_site_aniso_U_23
_atom_site_aniso_U_13
_atom_site_aniso_U_12
La1 0.0409(6) 0.0238(6) 0.0431(6) -0.0004(3) 0.0197(4) -0.0005(3)
O1 0.042(5) 0.030(4) 0.047(5) 0.005(4) 0.021(4) 0.005(4)
O2 0.045(6) 0.029(5) 0.073(7) -0.003(5) 0.027(5) 0.001(4)
O3 0.051(6) 0.027(5) 0.063(6) 0.002(4) 0.023(5) -0.003(4)
O4 0.044(6) 0.027(4) 0.082(7) -0.001(5) 0.044(6) 0.003(4)
O5 0.053(6) 0.023(4) 0.054(5) -0.001(4) 0.031(4) -0.005(4)
O6 0.056(6) 0.031(5) 0.059(6) -0.010(4) 0.036(5) -0.002(4)
N1 0.042(6) 0.019(5) 0.051(6) 0.005(5) 0.020(5) 0.002(4)
N2 0.071(13) 0.030(8) 0.044(9) 0.000 0.029(9) 0.000
C1 0.036(7) 0.031(6) 0.046(7) 0.007(5) 0.015(6) 0.006(5)
C2 0.048(8) 0.031(7) 0.042(7) 0.001(6) 0.015(6) 0.000(6)
C3 0.043(7) 0.017(6) 0.045(7) 0.001(6) 0.013(5) -0.004(6)
C4 0.035(7) 0.024(6) 0.049(7) -0.001(6) 0.016(5) -0.007(6)
C5 0.047(8) 0.031(7) 0.043(7) 0.001(6) 0.021(6) -0.001(6)
C6 0.034(7) 0.028(7) 0.051(7) 0.003(5) 0.021(6) -0.003(5)
C7 0.047(12) 0.026(10) 0.046(11) 0.000 0.013(9) 0.000
C8 0.044(10) 0.031(9) 0.039(9) 0.000 0.021(8) 0.000
C9 0.045(8) 0.023(6) 0.050(8) -0.001(5) 0.020(6) -0.013(5)
C10 0.057(9) 0.044(8) 0.036(7) 0.000(6) 0.018(7) -0.004(7)

loop_
_atom_type_symbol
_atom_type_description
_atom_type_scat_dispersion_real
_atom_type_scat_dispersion_imag
_atom_type_scat_source
C C 0.0033 0.0016 'International Tables Vol C Tables 4.2.6.8 and 6.1.1.4'
H H 0.0000 0.0000 'International Tables Vol C Tables 4.2.6.8 and 6.1.1.4'
La La -0.2871 2.4523 'International Tables Vol C Tables 4.2.6.8 and 6.1.1.4'
N N 0.0061 0.0033 'International Tables Vol C Tables 4.2.6.8 and 6.1.1.4'
O O 0.0106 0.0060 'International Tables Vol C Tables 4.2.6.8 and 6.1.1.4'

loop_
_geom_angle_atom_site_label_1
_geom_angle_atom_site_label_2
_geom_angle_atom_site_label_3
_geom_angle
_geom_angle_site_symmetry_1
_geom_angle_site_symmetry_3
O4 La1 O6 121.7(4) 3_667 1_545
O4 La1 O5 82.1(3) 3_667 .
O6 La1 O5 79.3(3) 1_545 .
O4 La1 O2 149.7(3) 3_667 3_757
O6 La1 O2 78.2(4) 1_545 3_757
O5 La1 O2 79.7(3) . 3_757
O4 La1 O3 77.8(3) 3_667 3_657
O6 La1 O3 78.3(3) 1_545 3_657
O5 La1 O3 135.5(3) . 3_657
O2 La1 O3 131.5(3) 3_757 3_657
O4 La1 O1 104.5(3) 3_667 .
O6 La1 O1 120.0(3) 1_545 .
O5 La1 O1 147.7(3) . .
O2 La1 O1 79.7(3) 3_757 .
O3 La1 O1 76.4(3) 3_657 .
O4 La1 O1 79.7(3) 3_667 3_767
O6 La1 O1 150.2(3) 1_545 3_767
O5 La1 O1 84.1(3) . 3_767
O2 La1 O1 74.5(3) 3_757 3_767
O3 La1 O1 129.6(3) 3_657 3_767
O1 La1 O1 66.6(4) . 3_767
C1 O1 La1 120.0(8) . .
C1 O1 La1 123.4(8) . 3_767
La1 O1 La1 113.4(3) . 3_767
C4 O2 La1 156.3(10) . 3_757
C4 O3 La1 173.3(9) . 3_657
C6 O4 La1 144.4(9) . 3_667
C7 O5 La1 172.7(9) . .
C10 O6 La1 141.8(10) . 1_565
C1 N1 C6 125.6(11) . .
C1 N1 H1A 117.2 . .
C6 N1 H1A 117.1 . .
C10 N2 C10 123.7(19) . 2_756
C10 N2 H2B 118.1 . .
C10 N2 H2B 118.1 2_756 .
O1 C1 C2 126.8(13) . .
O1 C1 N1 116.7(11) . .
C2 C1 N1 116.5(13) . .
C1 C2 C3 120.2(14) . .
C1 C2 H2A 119.9 . .
C3 C2 H2A 119.9 . .
C5 C3 C2 122.5(12) . .
C5 C3 C4 116.8(12) . .
C2 C3 C4 120.6(12) . .
O3 C4 O2 122.5(12) . .
O3 C4 C3 119.9(11) . .
O2 C4 C3 117.5(11) . .
C3 C5 C6 117.9(13) . .
C3 C5 H5A 121.1 . .
C6 C5 H5A 121.1 . .
O4 C6 N1 118.1(11) . .
O4 C6 C5 124.6(13) . .
N1 C6 C5 117.2(12) . .
O5 C7 O5 122.1(16) . 2_756
O5 C7 C8 118.9(8) . .
O5 C7 C8 118.9(8) 2_756 .
C9 C8 C9 121.6(18) 2_756 .
C9 C8 C7 119.2(9) 2_756 .
C9 C8 C7 119.2(9) . .
C10 C9 C8 119.4(14) . .
C10 C9 H9A 120.3 . .
C8 C9 H9A 120.3 . .
O6 C10 C9 125.7(15) . .
O6 C10 N2 116.4(14) . .
C9 C10 N2 117.8(15) . .

loop_
_geom_bond_atom_site_label_1
_geom_bond_atom_site_label_2
_geom_bond_distance
_geom_bond_site_symmetry_2
La1 O4 2.363(10) 3_667
La1 O6 2.378(10) 1_545
La1 O5 2.439(9) .
La1 O2 2.454(10) 3_757
La1 O3 2.476(10) 3_657
La1 O1 2.508(9) .
La1 O1 2.590(10) 3_767
O1 C1 1.328(16) .
O1 La1 2.590(10) 3_767
O2 C4 1.279(16) .
O2 La1 2.454(10) 3_757
O3 C4 1.244(16) .
O3 La1 2.476(10) 3_657
O4 C6 1.274(16) .
O4 La1 2.363(10) 3_667
O5 C7 1.261(12) .
O6 C10 1.289(19) .
O6 La1 2.378(10) 1_565
N1 C1 1.372(17) .
N1 C6 1.375(17) .
N1 H1A 0.8600 .
N2 C10 1.380(18) .
N2 C10 1.380(18) 2_756
N2 H2B 0.8599 .
C1 C2 1.363(17) .
C2 C3 1.39(2) .
C2 H2A 0.9300 .
C3 C5 1.39(2) .
C3 C4 1.511(19) .
C5 C6 1.396(17) .
C5 H5A 0.9300 .
C7 O5 1.261(12) 2_756
C7 C8 1.50(2) .
C8 C9 1.388(17) 2_756
C8 C9 1.388(17) .
C9 C10 1.363(19) .
C9 H9A 0.9300 .

loop_
_geom_torsion_atom_site_label_1
_geom_torsion_atom_site_label_2
_geom_torsion_atom_site_label_3
_geom_torsion_atom_site_label_4
_geom_torsion
_geom_torsion_site_symmetry_1
_geom_torsion_site_symmetry_4
O4 La1 O1 C1 88.8(9) 3_667 .
O6 La1 O1 C1 -52.1(9) 1_545 .
O5 La1 O1 C1 -173.0(8) . .
O2 La1 O1 C1 -122.0(9) 3_757 .
O3 La1 O1 C1 15.5(8) 3_657 .
O1 La1 O1 C1 160.6(11) 3_767 .
O4 La1 O1 La1 -71.8(4) 3_667 3_767
O6 La1 O1 La1 147.3(4) 1_545 3_767
O5 La1 O1 La1 26.4(7) . 3_767
O2 La1 O1 La1 77.4(4) 3_757 3_767
O3 La1 O1 La1 -145.1(4) 3_657 3_767
O1 La1 O1 La1 0.0 3_767 3_767
La1 O1 C1 C2 78.2(16) . .
La1 O1 C1 C2 -123.3(13) 3_767 .
La1 O1 C1 N1 -103.5(12) . .
La1 O1 C1 N1 55.0(14) 3_767 .
C6 N1 C1 O1 -179.5(12) . .
O1 C1 C2 C3 -179.4(13) . .
N1 C1 C2 C3 2(2) . .
C1 C2 C3 C4 176.7(12) . .
C5 C3 C4 O3 13.0(17) . .
C2 C3 C4 O3 -164.9(14) . .
C5 C3 C4 O2 -166.3(14) . .
C2 C3 C4 O2 15.8(17) . .
C4 C3 C5 C6 -179.5(12) . .
La1 O4 C6 C5 -130.5(14) 3_667 .
C1 N1 C6 O4 -178.6(13) . .
C1 N1 C6 C5 -2(2) . .
C3 C5 C6 O4 179.6(14) . .
C3 C5 C6 N1 3(2) . .
O5 C7 C8 C9 158.1(8) . 2_756
O5 C7 C8 C9 -21.9(8) 2_756 2_756
O5 C7 C8 C9 -21.9(8) . .
O5 C7 C8 C9 158.1(8) 2_756 .
C9 C8 C9 C10 -2.2(10) 2_756 .
C7 C8 C9 C10 177.8(10) . .
La1 O6 C10 C9 135.2(15) 1_565 .
La1 O6 C10 N2 -45(2) 1_565 .
C8 C9 C10 O6 -175.5(12) . .
C8 C9 C10 N2 4(2) . .
C10 N2 C10 O6 177.6(15) 2_756 .
C10 N2 C10 C9 -2.2(10) 2_756 .
